data_7116034
loop_
_publ_author_name
'Debasish Ghorai'
'Joyanta Choudhury'

_publ_section_title
;
 Exploring a unique reactivity of N-heterocyclic carbenes (NHC) in
 rhodium(III)-catalyzed intermolecular C-H activation/annulation
;
_journal_name_full Chem.Commun.
_journal_page_first 15159
_journal_paper_doi 10.1039/C4cc07170K
_journal_volume 50
_journal_year 2014
_chemical_formula_sum 'C20 H24 I N2 Rh'
_chemical_formula_weight 522.22
_chemical_name_systematic
;
 ?
;
_space_group_IT_number 14
_symmetry_space_group_name_Hall '-P 2ybc'
_symmetry_space_group_name_H-M 'P 1 21/c 1'
_atom_sites_solution_hydrogens geom
_atom_sites_solution_primary direct
_atom_sites_solution_secondary difmap
_audit_creation_method SHELXL-97
_cell_angle_alpha 90.00
_cell_angle_beta 102.840(3)
_cell_angle_gamma 90.00
_cell_formula_units_Z 4
_cell_length_a 14.1979(10)
_cell_length_b 8.3992(5)
_cell_length_c 16.4769(13)
_cell_measurement_temperature 293(2)
_cell_volume 1915.8(2)
_computing_structure_refinement 'SHELXL-97 (Sheldrick, 2008)'
_diffrn_ambient_temperature 293(2)
_diffrn_measured_fraction_theta_full 1.000
_diffrn_measured_fraction_theta_max 1.000
_diffrn_radiation_monochromator graphite
_diffrn_radiation_source 'fine-focus sealed tube'
_diffrn_radiation_type MoK\a
_diffrn_radiation_wavelength 0.71073
_diffrn_reflns_av_R_equivalents 0.0394
_diffrn_reflns_av_sigmaI/netI 0.0112
_diffrn_reflns_limit_h_max 16
_diffrn_reflns_limit_h_min -16
_diffrn_reflns_limit_k_max 9
_diffrn_reflns_limit_k_min -9
_diffrn_reflns_limit_l_max 19
_diffrn_reflns_limit_l_min -19
_diffrn_reflns_number 75888
_diffrn_reflns_theta_full 24.99
_diffrn_reflns_theta_max 24.99
_diffrn_reflns_theta_min 2.54
_exptl_absorpt_coefficient_mu 2.506
_exptl_crystal_density_diffrn 1.811
_exptl_crystal_density_method 'not measured'
_exptl_crystal_F_000 1024
_refine_diff_density_max 7.647
_refine_diff_density_min -5.107
_refine_diff_density_rms 0.473
_refine_ls_extinction_coef 0.002(2)
_refine_ls_extinction_expression Fc^*^=kFc[1+0.001xFc^2^\l^3^/sin(2\q)]^-1/4^
_refine_ls_extinction_method SHELXL
_refine_ls_goodness_of_fit_ref 2.309
_refine_ls_hydrogen_treatment mixed
_refine_ls_matrix_type full
_refine_ls_number_parameters 218
_refine_ls_number_reflns 3360
_refine_ls_number_restraints 0
_refine_ls_restrained_S_all 2.309
_refine_ls_R_factor_all 0.1244
_refine_ls_R_factor_gt 0.1211
_refine_ls_shift/su_max 0.017
_refine_ls_shift/su_mean 0.004
_refine_ls_structure_factor_coef Fsqd
_refine_ls_weighting_details 'calc w=1/[\s^2^(Fo^2^)+(0.2000P)^2^+0.0000P] where P=(Fo^2^+2Fc^2^)/3'
_refine_ls_weighting_scheme calc
_refine_ls_wR_factor_gt 0.4282
_refine_ls_wR_factor_ref 0.4370
_reflns_number_gt 3135
_reflns_number_total 3360
_reflns_threshold_expression >2\s(I)
_cod_data_source_file c4cc07170k2.cif
_cod_data_source_block dgr
_cod_database_code 7116034

loop_
_symmetry_equiv_pos_as_xyz
'x, y, z'
'-x, y+1/2, -z+1/2'
'-x, -y, -z'
'x, -y-1/2, z-1/2'

loop_
_atom_site_label
_atom_site_type_symbol
_atom_site_fract_x
_atom_site_fract_y
_atom_site_fract_z
_atom_site_U_iso_or_equiv
_atom_site_adp_type
_atom_site_occupancy
_atom_site_symmetry_multiplicity
_atom_site_calc_flag
_atom_site_refinement_flags
C1 C 0.3692(8) 0.2786(11) 0.4553(6) 0.029(2) Uani 1 1 d .
C2 C 0.3514(12) 0.1161(19) 0.5788(9) 0.053(3) Uani 1 1 d .
H2A H 0.3938 0.0580 0.6222 0.079 Uiso 1 1 calc R
H2B H 0.3041 0.0449 0.5473 0.079 Uiso 1 1 calc R
H2C H 0.3194 0.1983 0.6029 0.079 Uiso 1 1 calc R
C3 C 0.5057(8) 0.1932(17) 0.5347(8) 0.044(3) Uani 1 1 d .
H3 H 0.5491 0.1422 0.5774 0.052 Uiso 1 1 calc R
C4 C 0.5295(8) 0.2793(14) 0.4775(8) 0.044(3) Uani 1 1 d .
H4 H 0.5920 0.3004 0.4716 0.053 Uiso 1 1 calc R
C5 C 0.4260(9) 0.4483(10) 0.3653(7) 0.030(2) Uani 1 1 d .
C6 C 0.3277(8) 0.4874(12) 0.3438(6) 0.031(2) Uani 1 1 d .
C7 C 0.3023(10) 0.6098(15) 0.2846(8) 0.043(3) Uani 1 1 d .
H7 H 0.2382 0.6423 0.2695 0.051 Uiso 1 1 calc R
C8 C 0.3718(11) 0.6852(16) 0.2473(8) 0.048(3) Uani 1 1 d .
H8 H 0.3533 0.7662 0.2086 0.057 Uiso 1 1 calc R
C9 C 0.4703(12) 0.6353(14) 0.2700(11) 0.051(4) Uani 1 1 d .
H9 H 0.5160 0.6805 0.2444 0.061 Uiso 1 1 calc R
C10 C 0.4974(9) 0.5190(13) 0.3305(9) 0.043(3) Uani 1 1 d .
H10 H 0.5617 0.4884 0.3476 0.051 Uiso 1 1 calc R
C11 C 0.1874(12) 0.175(2) 0.3038(12) 0.062(5) Uani 1 1 d .
C12 C 0.1583(10) 0.1161(16) 0.3701(8) 0.048(3) Uani 1 1 d .
C13 C 0.0966(8) 0.2174(16) 0.3966(7) 0.041(3) Uani 1 1 d .
C14 C 0.0765(10) 0.3475(14) 0.3369(9) 0.044(3) Uani 1 1 d .
C15 C 0.1286(9) 0.315(2) 0.2739(8) 0.046(3) Uani 1 1 d .
C16 C 0.1102(15) 0.398(4) 0.1973(12) 0.093(6) Uani 1 1 d .
H16A H 0.0667 0.4848 0.1995 0.140 Uiso 1 1 calc R
H16B H 0.0816 0.3270 0.1531 0.140 Uiso 1 1 calc R
H16C H 0.1698 0.4391 0.1874 0.140 Uiso 1 1 calc R
C17 C 0.2500(13) 0.091(3) 0.2536(15) 0.089(6) Uani 1 1 d .
H17A H 0.2585 0.1589 0.2089 0.133 Uiso 1 1 calc R
H17B H 0.2194 -0.0062 0.2312 0.133 Uiso 1 1 calc R
H17C H 0.3119 0.0677 0.2889 0.133 Uiso 1 1 calc R
C18 C 0.1862(17) -0.0486(18) 0.4156(14) 0.080(6) Uani 1 1 d .
H18A H 0.2304 -0.1044 0.3893 0.120 Uiso 1 1 calc R
H18B H 0.1289 -0.1115 0.4120 0.120 Uiso 1 1 calc R
H18C H 0.2160 -0.0299 0.4730 0.120 Uiso 1 1 calc R
C19 C 0.0467(14) 0.212(3) 0.4695(12) 0.082(5) Uani 1 1 d .
H19A H 0.0084 0.3063 0.4692 0.123 Uiso 1 1 calc R
H19B H 0.0945 0.2062 0.5208 0.123 Uiso 1 1 calc R
H19C H 0.0057 0.1199 0.4643 0.123 Uiso 1 1 calc R
C20 C 0.0137(14) 0.508(3) 0.3424(18) 0.108(9) Uani 1 1 d .
H20A H -0.0139 0.5027 0.3905 0.162 Uiso 1 1 calc R
H20B H -0.0371 0.5169 0.2932 0.162 Uiso 1 1 calc R
H20C H 0.0550 0.5997 0.3467 0.162 Uiso 1 1 calc R
I1 I 0.22199(11) 0.54888(14) 0.51159(9) 0.0844(8) Uani 1 1 d .
N1 N 0.4469(8) 0.3328(10) 0.4277(7) 0.034(2) Uani 1 1 d .
N2 N 0.4077(7) 0.1882(12) 0.5234(6) 0.033(2) Uani 1 1 d .
Rh1 Rh 0.23766(5) 0.35068(7) 0.39432(4) 0.0238(7) Uani 1 1 d .

loop_
_atom_site_aniso_label
_atom_site_aniso_U_11
_atom_site_aniso_U_22
_atom_site_aniso_U_33
_atom_site_aniso_U_23
_atom_site_aniso_U_13
_atom_site_aniso_U_12
C1 0.037(5) 0.022(5) 0.026(5) -0.006(4) 0.004(4) -0.003(4)
C2 0.055(8) 0.061(7) 0.044(7) 0.025(6) 0.016(6) 0.018(7)
C3 0.033(6) 0.048(6) 0.042(6) -0.011(6) -0.008(5) 0.011(5)
C4 0.027(6) 0.041(6) 0.059(8) -0.024(6) 0.002(5) 0.001(5)
C5 0.046(6) 0.017(4) 0.032(5) -0.012(4) 0.018(5) -0.002(4)
C6 0.036(6) 0.024(5) 0.030(5) 0.003(4) 0.003(4) 0.007(4)
C7 0.057(8) 0.032(5) 0.039(6) 0.011(5) 0.012(5) -0.008(6)
C8 0.065(9) 0.033(5) 0.047(7) 0.010(5) 0.018(6) 0.006(6)
C9 0.054(9) 0.042(7) 0.068(9) -0.012(5) 0.035(7) -0.020(5)
C10 0.043(6) 0.027(5) 0.069(8) -0.019(5) 0.037(6) -0.013(4)
C11 0.046(8) 0.068(9) 0.075(11) -0.040(8) 0.017(8) -0.027(7)
C12 0.055(8) 0.036(6) 0.042(7) -0.013(5) -0.010(6) -0.022(6)
C13 0.032(6) 0.054(7) 0.033(5) 0.008(5) -0.001(5) -0.013(5)
C14 0.024(6) 0.066(10) 0.040(7) -0.001(5) 0.003(5) 0.007(4)
C15 0.036(6) 0.070(7) 0.034(6) -0.005(6) 0.011(5) -0.001(6)
C16 0.058(11) 0.162(16) 0.044(9) 0.014(12) -0.022(8) -0.002(13)
C17 0.053(9) 0.118(13) 0.094(13) -0.085(13) 0.013(9) -0.024(10)
C18 0.085(13) 0.059(10) 0.087(13) -0.003(8) -0.001(10) -0.020(8)
C19 0.060(10) 0.122(14) 0.069(11) 0.023(11) 0.023(9) -0.025(10)
C20 0.042(9) 0.138(17) 0.14(2) 0.071(18) 0.013(11) 0.043(11)
I1 0.0895(12) 0.0788(12) 0.0832(12) -0.0089(5) 0.0155(8) -0.0080(6)
N1 0.032(5) 0.027(5) 0.044(6) -0.011(4) 0.015(4) -0.001(3)
N2 0.031(5) 0.027(4) 0.041(5) 0.001(4) 0.005(4) 0.000(4)
Rh1 0.0217(9) 0.0263(9) 0.0240(9) 0.0003(2) 0.0064(5) -0.0001(2)

loop_
_atom_type_symbol
_atom_type_description
_atom_type_scat_dispersion_real
_atom_type_scat_dispersion_imag
_atom_type_scat_source
C C 0.0033 0.0016 'International Tables Vol C Tables 4.2.6.8 and 6.1.1.4'
H H 0.0000 0.0000 'International Tables Vol C Tables 4.2.6.8 and 6.1.1.4'
I I -0.4742 1.8119 'International Tables Vol C Tables 4.2.6.8 and 6.1.1.4'
N N 0.0061 0.0033 'International Tables Vol C Tables 4.2.6.8 and 6.1.1.4'
Rh Rh -1.1178 0.9187 'International Tables Vol C Tables 4.2.6.8 and 6.1.1.4'

loop_
_geom_angle_atom_site_label_1
_geom_angle_atom_site_label_2
_geom_angle_atom_site_label_3
_geom_angle
N1 C1 N2 104.7(9)
N1 C1 Rh1 117.7(7)
N2 C1 Rh1 137.6(8)
N2 C2 H2A 109.5
N2 C2 H2B 109.5
H2A C2 H2B 109.5
N2 C2 H2C 109.5
H2A C2 H2C 109.5
H2B C2 H2C 109.5
C4 C3 N2 110.0(11)
C4 C3 H3 125.0
N2 C3 H3 125.0
C3 C4 N1 107.2(11)
C3 C4 H4 126.4
N1 C4 H4 126.4
N1 C5 C6 112.7(10)
N1 C5 C10 122.7(11)
C6 C5 C10 124.5(11)
C5 C6 C7 115.8(10)
C5 C6 Rh1 116.5(7)
C7 C6 Rh1 127.6(9)
C6 C7 C8 121.9(12)
C6 C7 H7 119.0
C8 C7 H7 119.0
C7 C8 C9 119.3(12)
C7 C8 H8 120.3
C9 C8 H8 120.3
C10 C9 C8 119.6(12)
C10 C9 H9 120.2
C8 C9 H9 120.2
C9 C10 C5 118.8(12)
C9 C10 H10 120.6
C5 C10 H10 120.6
C12 C11 C15 108.3(14)
C12 C11 C17 127(2)
C15 C11 C17 123.2(19)
C12 C11 Rh1 78.4(8)
C15 C11 Rh1 75.6(8)
C17 C11 Rh1 124.3(10)
C11 C12 C13 111.6(14)
C11 C12 C18 128.0(17)
C13 C12 C18 120.4(14)
C11 C12 Rh1 66.0(7)
C13 C12 Rh1 74.3(7)
C18 C12 Rh1 128.1(9)
C12 C13 C14 107.3(11)
C12 C13 C19 132.7(15)
C14 C13 C19 119.9(15)
C12 C13 Rh1 71.0(7)
C14 C13 Rh1 70.4(7)
C19 C13 Rh1 125.9(11)
C15 C14 C13 107.0(11)
C15 C14 C20 125.1(14)
C13 C14 C20 127.7(15)
C15 C14 Rh1 70.6(8)
C13 C14 Rh1 72.5(7)
C20 C14 Rh1 118.6(12)
C16 C15 C14 122.1(17)
C16 C15 C11 132.5(17)
C14 C15 C11 104.9(13)
C16 C15 Rh1 132.6(13)
C14 C15 Rh1 72.5(7)
C11 C15 Rh1 65.2(8)
C15 C16 H16A 109.5
C15 C16 H16B 109.5
H16A C16 H16B 109.5
C15 C16 H16C 109.5
H16A C16 H16C 109.5
H16B C16 H16C 109.5
C11 C17 H17A 109.5
C11 C17 H17B 109.5
H17A C17 H17B 109.5
C11 C17 H17C 109.5
H17A C17 H17C 109.5
H17B C17 H17C 109.5
C12 C18 H18A 109.5
C12 C18 H18B 109.5
H18A C18 H18B 109.5
C12 C18 H18C 109.5
H18A C18 H18C 109.5
H18B C18 H18C 109.5
C13 C19 H19A 109.5
C13 C19 H19B 109.5
H19A C19 H19B 109.5
C13 C19 H19C 109.5
H19A C19 H19C 109.5
H19B C19 H19C 109.5
C14 C20 H20A 109.5
C14 C20 H20B 109.5
H20A C20 H20B 109.5
C14 C20 H20C 109.5
H20A C20 H20C 109.5
H20B C20 H20C 109.5
C4 N1 C1 110.2(10)
C4 N1 C5 133.8(11)
C1 N1 C5 115.0(10)
C3 N2 C1 107.8(11)
C3 N2 C2 127.4(11)
C1 N2 C2 124.4(10)
C1 Rh1 C6 77.0(4)
C1 Rh1 C11 105.9(6)
C6 Rh1 C11 104.6(6)
C1 Rh1 C15 141.5(5)
C6 Rh1 C15 94.9(5)
C11 Rh1 C15 39.2(7)
C1 Rh1 C12 101.3(5)
C6 Rh1 C12 139.0(5)
C11 Rh1 C12 35.6(6)
C15 Rh1 C12 60.7(5)
C1 Rh1 C14 160.5(4)
C6 Rh1 C14 120.2(5)
C11 Rh1 C14 63.0(6)
C15 Rh1 C14 36.9(5)
C12 Rh1 C14 60.0(5)
C1 Rh1 C13 124.1(4)
C6 Rh1 C13 155.7(4)
C11 Rh1 C13 60.8(6)
C15 Rh1 C13 61.3(5)
C12 Rh1 C13 34.7(5)
C14 Rh1 C13 37.1(5)
C1 Rh1 I1 92.6(3)
C6 Rh1 I1 96.2(3)
C11 Rh1 I1 154.7(4)
C15 Rh1 I1 125.8(4)
C12 Rh1 I1 124.6(4)
C14 Rh1 I1 94.1(3)
C13 Rh1 I1 94.6(3)

loop_
_geom_bond_atom_site_label_1
_geom_bond_atom_site_label_2
_geom_bond_distance
C1 N1 1.362(15)
C1 N2 1.364(15)
C1 Rh1 2.008(11)
C2 N2 1.470(18)
C2 H2A 0.9600
C2 H2B 0.9600
C2 H2C 0.9600
C3 C4 1.29(2)
C3 N2 1.363(16)
C3 H3 0.9300
C4 N1 1.350(16)
C4 H4 0.9300
C5 N1 1.397(15)
C5 C6 1.401(16)
C5 C10 1.403(16)
C6 C7 1.407(16)
C6 Rh1 2.030(11)
C7 C8 1.422(19)
C7 H7 0.9300
C8 C9 1.43(2)
C8 H8 0.9300
C9 C10 1.39(2)
C9 H9 0.9300
C10 H10 0.9300
C11 C12 1.34(2)
C11 C15 1.47(3)
C11 C17 1.51(2)
C11 Rh1 2.108(13)
C12 C13 1.36(2)
C12 C18 1.58(2)
C12 Rh1 2.261(11)
C13 C14 1.455(18)
C13 C19 1.52(2)
C13 Rh1 2.302(11)
C14 C15 1.43(2)
C14 C20 1.63(3)
C14 Rh1 2.274(13)
C15 C16 1.41(3)
C15 Rh1 2.249(13)
C16 H16A 0.9600
C16 H16B 0.9600
C16 H16C 0.9600
C17 H17A 0.9600
C17 H17B 0.9600
C17 H17C 0.9600
C18 H18A 0.9600
C18 H18B 0.9600
C18 H18C 0.9600
C19 H19A 0.9600
C19 H19B 0.9600
C19 H19C 0.9600
C20 H20A 0.9600
C20 H20B 0.9600
C20 H20C 0.9600
I1 Rh1 2.5972(15)

loop_
_geom_torsion_atom_site_label_1
_geom_torsion_atom_site_label_2
_geom_torsion_atom_site_label_3
_geom_torsion_atom_site_label_4
_geom_torsion
N2 C3 C4 N1 0.3(13)
N1 C5 C6 C7 176.5(10)
C10 C5 C6 C7 -1.9(15)
N1 C5 C6 Rh1 -8.0(11)
C10 C5 C6 Rh1 173.6(8)
C5 C6 C7 C8 1.9(18)
Rh1 C6 C7 C8 -173.0(10)
C6 C7 C8 C9 0(2)
C7 C8 C9 C10 -3(2)
C8 C9 C10 C5 2.7(18)
N1 C5 C10 C9 -178.6(10)
C6 C5 C10 C9 -0.4(16)
C15 C11 C12 C13 -10.1(15)
C17 C11 C12 C13 -175.2(12)
Rh1 C11 C12 C13 60.3(9)
C15 C11 C12 C18 169.0(12)
C17 C11 C12 C18 4(2)
Rh1 C11 C12 C18 -120.6(13)
C15 C11 C12 Rh1 -70.5(9)
C17 C11 C12 Rh1 124.4(15)
C11 C12 C13 C14 5.9(14)
C18 C12 C13 C14 -173.3(12)
Rh1 C12 C13 C14 61.4(8)
C11 C12 C13 C19 -177.2(15)
C18 C12 C13 C19 4(2)
Rh1 C12 C13 C19 -121.7(16)
C11 C12 C13 Rh1 -55.5(9)
C18 C12 C13 Rh1 125.3(11)
C12 C13 C14 C15 0.8(13)
C19 C13 C14 C15 -176.5(13)
Rh1 C13 C14 C15 62.6(9)
C12 C13 C14 C20 -174.9(16)
C19 C13 C14 C20 8(2)
Rh1 C13 C14 C20 -113.1(16)
C12 C13 C14 Rh1 -61.8(8)
C19 C13 C14 Rh1 120.9(13)
C13 C14 C15 C16 166.4(16)
C20 C14 C15 C16 -18(3)
Rh1 C14 C15 C16 -129.8(17)
C13 C14 C15 C11 -6.4(14)
C20 C14 C15 C11 169.4(15)
Rh1 C14 C15 C11 57.4(8)
C13 C14 C15 Rh1 -63.9(9)
C20 C14 C15 Rh1 112.0(16)
C12 C11 C15 C16 -161.7(18)
C17 C11 C15 C16 4(3)
Rh1 C11 C15 C16 126.0(19)
C12 C11 C15 C14 10.1(15)
C17 C11 C15 C14 175.8(12)
Rh1 C11 C15 C14 -62.3(9)
C12 C11 C15 Rh1 72.4(9)
C17 C11 C15 Rh1 -121.9(13)
C3 C4 N1 C1 0.3(12)
C3 C4 N1 C5 167.8(11)
N2 C1 N1 C4 -0.7(11)
Rh1 C1 N1 C4 177.3(7)
N2 C1 N1 C5 -170.8(8)
Rh1 C1 N1 C5 7.2(11)
C6 C5 N1 C4 -166.4(11)
C10 C5 N1 C4 12.0(17)
C6 C5 N1 C1 0.6(12)
C10 C5 N1 C1 179.1(9)
C4 C3 N2 C1 -0.7(14)
C4 C3 N2 C2 -173.9(12)
N1 C1 N2 C3 0.8(12)
Rh1 C1 N2 C3 -176.5(9)
N1 C1 N2 C2 174.3(11)
Rh1 C1 N2 C2 -3.1(18)
N1 C1 Rh1 C6 -8.8(7)
N2 C1 Rh1 C6 168.3(11)
N1 C1 Rh1 C11 92.9(9)
N2 C1 Rh1 C11 -90.0(12)
N1 C1 Rh1 C15 72.7(10)
N2 C1 Rh1 C15 -110.3(12)
N1 C1 Rh1 C12 129.3(8)
N2 C1 Rh1 C12 -53.6(11)
N1 C1 Rh1 C14 145.3(13)
N2 C1 Rh1 C14 -37.6(19)
N1 C1 Rh1 C13 158.0(7)
N2 C1 Rh1 C13 -24.9(13)
N1 C1 Rh1 I1 -104.6(7)
N2 C1 Rh1 I1 72.5(10)
C5 C6 Rh1 C1 9.0(7)
C7 C6 Rh1 C1 -176.1(11)
C5 C6 Rh1 C11 -94.3(9)
C7 C6 Rh1 C11 80.6(12)
C5 C6 Rh1 C15 -132.8(8)
C7 C6 Rh1 C15 42.0(11)
C5 C6 Rh1 C12 -83.4(10)
C7 C6 Rh1 C12 91.4(12)
C5 C6 Rh1 C14 -161.3(7)
C7 C6 Rh1 C14 13.6(12)
C5 C6 Rh1 C13 -143.7(10)
C7 C6 Rh1 C13 31.2(17)
C5 C6 Rh1 I1 100.2(7)
C7 C6 Rh1 I1 -84.9(10)
C12 C11 Rh1 C1 87.4(10)
C15 C11 Rh1 C1 -160.1(7)
C17 C11 Rh1 C1 -39(2)
C12 C11 Rh1 C6 167.8(9)
C15 C11 Rh1 C6 -79.7(8)
C17 C11 Rh1 C6 41(2)
C12 C11 Rh1 C15 -112.5(13)
C17 C11 Rh1 C15 121(2)
C15 C11 Rh1 C12 112.5(13)
C17 C11 Rh1 C12 -127(3)
C12 C11 Rh1 C14 -75.4(10)
C15 C11 Rh1 C14 37.1(8)
C17 C11 Rh1 C14 158(2)
C12 C11 Rh1 C13 -33.2(9)
C15 C11 Rh1 C13 79.3(8)
C17 C11 Rh1 C13 -160(2)
C12 C11 Rh1 I1 -48(2)
C15 C11 Rh1 I1 64.6(17)
C17 C11 Rh1 I1 -174.7(15)
C16 C15 Rh1 C1 -94(2)
C14 C15 Rh1 C1 148.0(7)
C11 C15 Rh1 C1 31.8(12)
C16 C15 Rh1 C6 -19(2)
C14 C15 Rh1 C6 -136.7(8)
C11 C15 Rh1 C6 107.1(9)
C16 C15 Rh1 C11 -126(2)
C14 C15 Rh1 C11 116.2(12)
C16 C15 Rh1 C12 -164(2)
C14 C15 Rh1 C12 78.1(9)
C11 C15 Rh1 C12 -38.1(9)
C16 C15 Rh1 C14 118(2)
C11 C15 Rh1 C14 -116.2(12)
C16 C15 Rh1 C13 156(2)
C14 C15 Rh1 C13 38.2(8)
C11 C15 Rh1 C13 -78.0(9)
C16 C15 Rh1 I1 82(2)
C14 C15 Rh1 I1 -35.4(10)
C11 C15 Rh1 I1 -151.6(8)
C11 C12 Rh1 C1 -101.5(11)
C13 C12 Rh1 C1 135.6(7)
C18 C12 Rh1 C1 19.1(16)
C11 C12 Rh1 C6 -18.2(14)
C13 C12 Rh1 C6 -141.1(7)
C18 C12 Rh1 C6 102.3(16)
C13 C12 Rh1 C11 -122.9(13)
C18 C12 Rh1 C11 121(2)
C11 C12 Rh1 C15 42.0(11)
C13 C12 Rh1 C15 -80.9(8)
C18 C12 Rh1 C15 162.5(18)
C11 C12 Rh1 C14 84.6(11)
C13 C12 Rh1 C14 -38.3(7)
C18 C12 Rh1 C14 -154.8(18)
C11 C12 Rh1 C13 122.9(13)
C18 C12 Rh1 C13 -116.6(18)
C11 C12 Rh1 I1 157.4(10)
C13 C12 Rh1 I1 34.4(8)
C18 C12 Rh1 I1 -82.1(16)
C15 C14 Rh1 C1 -98.2(16)
C13 C14 Rh1 C1 17.6(17)
C20 C14 Rh1 C1 141.6(15)
C15 C14 Rh1 C6 52.3(10)
C13 C14 Rh1 C6 168.1(7)
C20 C14 Rh1 C6 -67.9(15)
C15 C14 Rh1 C11 -39.5(10)
C13 C14 Rh1 C11 76.4(9)
C20 C14 Rh1 C11 -159.7(16)
C13 C14 Rh1 C15 115.8(11)
C20 C14 Rh1 C15 -120.2(17)
C15 C14 Rh1 C12 -80.0(9)
C13 C14 Rh1 C12 35.8(7)
C20 C14 Rh1 C12 159.8(15)
C15 C14 Rh1 C13 -115.8(11)
C20 C14 Rh1 C13 124.0(16)
C15 C14 Rh1 I1 151.9(8)
C13 C14 Rh1 I1 -92.2(7)
C20 C14 Rh1 I1 31.7(13)
C12 C13 Rh1 C1 -55.9(8)
C14 C13 Rh1 C1 -173.0(7)
C19 C13 Rh1 C1 73.6(17)
C12 C13 Rh1 C6 91.5(12)
C14 C13 Rh1 C6 -25.6(14)
C19 C13 Rh1 C6 -139.0(15)
C12 C13 Rh1 C11 34.1(9)
C14 C13 Rh1 C11 -83.0(9)
C19 C13 Rh1 C11 163.6(18)
C12 C13 Rh1 C15 79.1(8)
C14 C13 Rh1 C15 -38.0(8)
C19 C13 Rh1 C15 -151.3(17)
C14 C13 Rh1 C12 -117.1(10)
C19 C13 Rh1 C12 129.5(18)
C12 C13 Rh1 C14 117.1(10)
C19 C13 Rh1 C14 -113.3(18)
C12 C13 Rh1 I1 -152.2(7)
C14 C13 Rh1 I1 90.7(7)
C19 C13 Rh1 I1 -22.6(16)
